data_2200319
loop_
_publ_author_name
'Zrinka Bani\'c Tomi\<si\'c'
'Andreja \<Cempuh'
'Ivica Malnar'

_publ_section_title
;7-Cyclopentyl-5-(4-phenoxyphenyl)-7<i>H</i>-pyrrolo[2,3-<i>d</i>]pyrimidine-4-ylamine,
 an lck tyrosine kinase inhibitor
;
_journal_issue 6
_journal_name_full 'Acta Crystallographica Section E'
_journal_page_first o511
_journal_page_last o513
_journal_paper_doi 10.1107/S1600536801007917
_journal_volume 57
_journal_year 2001
_chemical_formula_iupac 'C23 H22 N4 O'
_chemical_formula_moiety 'C23 H22 N4 O'
_chemical_formula_sum 'C23 H22 N4 O'
_chemical_formula_weight 370.45
_chemical_name_systematic
;
7-Cyclopentyl-5-(4-phenoxyphenyl)-7H-pyrrolo[2,3-d]pyrimidine-4-ylamine
;
_space_group_IT_number 61
_symmetry_cell_setting orthorhombic
_symmetry_space_group_name_Hall '-P 2ac 2ab'
_symmetry_space_group_name_H-M 'P b c a'
_cell_angle_alpha 90
_cell_angle_beta 90
_cell_angle_gamma 90
_cell_formula_units_Z 8
_cell_length_a 11.914(2)
_cell_length_b 12.399(5)
_cell_length_c 26.133(5)
_cell_measurement_reflns_used 25
_cell_measurement_temperature 293(2)
_cell_measurement_theta_max 10.55
_cell_measurement_theta_min 3.11
_cell_volume 3860.4(18)
_computing_cell_refinement 'SET4 and CELDIM in CAD-4 Software'
_computing_data_collection 'EXPRESS in CAD-4 Software (Enraf-Nonius, 1989)'
_computing_data_reduction 'HELENA (Spek, 1997)'
_computing_molecular_graphics 'PLATON (Spek, 1998)'
_computing_publication_material PLATON
_computing_structure_refinement 'SHELXL97 (Sheldrick, 1997)'
_computing_structure_solution 'SIR97 (Altomare et al., 1997)'
_diffrn_ambient_temperature 293(2)
_diffrn_measured_fraction_theta_full .996
_diffrn_measured_fraction_theta_max .996
_diffrn_measurement_device_type 'Enraf-Nonius CAD-4'
_diffrn_measurement_method \w/2\q
_diffrn_radiation_monochromator graphite
_diffrn_radiation_source 'X-ray tube'
_diffrn_radiation_type MoK\a
_diffrn_radiation_wavelength .71069
_diffrn_reflns_av_R_equivalents .0000
_diffrn_reflns_av_sigmaI/netI .5855
_diffrn_reflns_limit_h_max 14
_diffrn_reflns_limit_h_min 0
_diffrn_reflns_limit_k_max 0
_diffrn_reflns_limit_k_min -15
_diffrn_reflns_limit_l_max 32
_diffrn_reflns_limit_l_min 0
_diffrn_reflns_number 3910
_diffrn_reflns_reduction_process
;
 ?
;
_diffrn_reflns_theta_full 26.31
_diffrn_reflns_theta_max 26.31
_diffrn_reflns_theta_min 2.31
_diffrn_standards_decay_% 0
_diffrn_standards_interval_time 120
_diffrn_standards_number 3
_exptl_absorpt_coefficient_mu .081
_exptl_absorpt_correction_type none
_exptl_crystal_colour colourless
_exptl_crystal_density_diffrn 1.275
_exptl_crystal_density_method 'not measured'
_exptl_crystal_description prism
_exptl_crystal_F_000 1568
_exptl_crystal_size_max .20
_exptl_crystal_size_mid .16
_exptl_crystal_size_min .15
_refine_diff_density_max .203
_refine_diff_density_min -.229
_refine_ls_abs_structure_details none
_refine_ls_extinction_method none
_refine_ls_goodness_of_fit_ref .841
_refine_ls_hydrogen_treatment 'see text '
_refine_ls_matrix_type full
_refine_ls_number_constraints 0
_refine_ls_number_parameters 253
_refine_ls_number_reflns 3910
_refine_ls_number_restraints 0
_refine_ls_restrained_S_all .841
_refine_ls_R_factor_all .4675
_refine_ls_R_factor_gt .0614
_refine_ls_shift/su_max .001
_refine_ls_shift/su_mean .0
_refine_ls_structure_factor_coef Fsqd
_refine_ls_weighting_details 'calc w = 1/[\s^2^(Fo^2^)+(0.0182P)^2^] where P = (Fo^2^+2Fc^2^)/3'
_refine_ls_weighting_scheme calc
_refine_ls_wR_factor_ref .1360
_reflns_number_gt 819
_reflns_number_total 3910
_reflns_threshold_expression I>2\s(I)
_cod_data_source_file na6079.cif
_cod_data_source_block plr
_cod_depositor_comments
;
The following automatic conversions were performed:
'_symmetry_cell_setting' value 'Orthorhombic' changed to 'orthorhombic'
according to '/home/saulius/struct/CIF-dictionaries/cif_core.dic'
dictionary named 'cif_core.dic' version 2.4.1 from 2010-06-29.

Automatic conversion script
Id: cif_fix_enum 1527 2010-12-29 10:47:43Z saulius 

The following automatic conversions were performed:

'_symmetry_cell_setting' value 'Orthorhombic' changed to
'orthorhombic' according to
/home/saulius/struct/CIF-dictionaries/cif_core.dic dictionary named
'cif_core.dic' version 2.4.1 from 2010-06-29.

Automatic conversion script
Id: cif_fix_values 1715 2011-07-08 13:25:40Z adriana 
;
_cod_database_code 2200319

loop_
_symmetry_equiv_pos_as_xyz
x,y,z
1/2-x,-y,1/2+z
1/2+x,1/2-y,-z
-x,1/2+y,1/2-z
-x,-y,-z
1/2+x,y,1/2-z
1/2-x,1/2+y,z
x,1/2-y,1/2+z

loop_
_atom_site_aniso_label
_atom_site_aniso_U_11
_atom_site_aniso_U_22
_atom_site_aniso_U_33
_atom_site_aniso_U_12
_atom_site_aniso_U_13
_atom_site_aniso_U_23
O16 .093(4) .080(3) .045(3) .044(3) -.003(3) .006(3)
N1 .036(3) .039(3) .042(3) .003(3) -.002(3) -.006(3)
N3 .043(3) .032(3) .057(3) .000(3) -.017(3) .000(3)
N7 .043(3) .027(3) .060(4) .003(3) -.011(3) -.004(3)
N41 .054(4) .029(3) .069(4) -.007(3) -.016(3) -.003(3)
C2 .042(4) .051(4) .053(4) .006(4) -.008(4) .001(4)
C4 .045(4) .028(4) .033(4) -.005(4) .011(3) .002(3)
C5 .047(5) .033(4) .034(4) .003(4) .002(3) .003(4)
C6 .031(4) .052(5) .046(4) -.007(4) -.006(3) -.009(4)
C8 .039(4) .033(4) .038(4) -.011(4) .001(4) .000(4)
C9 .038(4) .029(4) .031(4) -.004(4) .002(3) -.004(3)
C10 .033(4) .040(4) .033(4) -.005(4) .001(3) .001(4)
C11 .031(4) .048(4) .044(4) .005(3) -.007(3) .007(4)
C12 .046(4) .050(4) .031(4) .003(4) .005(4) -.008(4)
C13 .044(5) .051(5) .046(5) .007(4) .001(4) .000(4)
C14 .058(5) .063(5) .038(4) .014(4) -.001(4) -.009(4)
C15 .044(5) .044(4) .054(5) .016(4) .004(4) -.008(4)
C17 .060(6) .042(4) .042(5) .025(4) .005(5) .010(4)
C18 .058(5) .077(6) .053(5) .001(5) .000(4) .004(5)
C19 .063(6) .084(6) .072(6) .000(5) .023(5) .027(5)
C20 .063(6) .095(6) .055(5) .037(5) -.007(5) .015(5)
C21 .077(7) .106(7) .066(6) -.013(5) -.005(5) .002(6)
C22 .086(7) .084(6) .062(6) -.024(5) .010(5) .013(5)
C71 .053(5) .031(4) .068(5) -.001(4) -.012(4) -.003(4)
C72 .113(7) .046(5) .076(6) -.008(5) .033(6) -.020(4)
C73 .099(7) .079(6) .100(7) .020(5) -.038(6) -.030(6)
C74 .091(6) .065(6) .129(8) -.027(5) .006(6) -.033(6)
C75 .071(5) .047(4) .070(5) -.016(4) .009(5) -.001(4)

loop_
_atom_site_label
_atom_site_fract_x
_atom_site_fract_y
_atom_site_fract_z
_atom_site_U_iso_or_equiv
_atom_site_thermal_displace_type
_atom_site_occupancy
_atom_site_type_symbol
O16 .2541(4) -.1436(4) .68577(16) .0727(19) Uani 1.000 O
N1 -.2088(4) .3298(3) .52631(17) .0390(17) Uani 1.000 N
N3 -.2389(4) .1407(4) .51220(18) .0440(17) Uani 1.000 N
N7 -.0508(4) .3681(4) .58142(18) .0433(19) Uani 1.000 N
N41 -.1340(4) .0086(3) .54859(15) .051(2) Uani 1.000 N
C2 -.2611(4) .2454(5) .5062(2) .049(2) Uani 1.000 C
C4 -.1503(5) .1147(5) .5410(2) .035(2) Uani 1.000 C
C5 .0086(5) .2000(5) .5984(2) .038(3) Uani 1.000 C
C6 .0265(4) .3071(5) .6072(2) .043(3) Uani 1.000 C
C8 -.1191(5) .2997(5) .5546(2) .037(2) Uani 1.000 C
C9 -.0834(5) .1944(5) .5634(2) .033(2) Uani 1.000 C
C10 .0740(5) .1104(5) .6210(2) .035(2) Uani 1.000 C
C11 .1189(4) .0271(4) .5922(2) .041(2) Uani 1.000 C
C12 .1759(4) -.0555(5) .6151(2) .042(2) Uani 1.000 C
C13 .1929(5) -.0577(5) .6675(3) .047(3) Uani 1.000 C
C14 .1537(5) .0264(5) .6967(2) .053(3) Uani 1.000 C
C15 .0930(5) .1086(4) .6737(2) .047(3) Uani 1.000 C
C17 .2673(6) -.1556(5) .7384(3) .048(3) Uani 1.000 C
C18 .2003(6) -.2244(6) .7635(3) .063(3) Uani 1.000 C
C19 .2193(6) -.2440(6) .8148(3) .073(3) Uani 1.000 C
C20 .3041(7) -.1921(6) .8393(3) .071(3) Uani 1.000 C
C21 .3716(6) -.1223(6) .8139(3) .083(4) Uani 1.000 C
C22 .3536(7) -.1054(6) .7630(3) .077(4) Uani 1.000 C
C71 -.0632(5) .4861(4) .5846(2) .051(3) Uani 1.000 C
C72 -.0838(6) .5261(5) .6392(2) .078(3) Uani 1.000 C
C73 .0152(7) .5947(6) .6527(3) .093(4) Uani 1.000 C
C74 .0557(6) .6381(6) .6025(3) .095(4) Uani 1.000 C
C75 .0411(5) .5452(5) .5660(2) .063(3) Uani 1.000 C
H2 -.32160 .26140 .48500 .0580 Uiso 1.000 H
H6 .08320 .33470 .62790 .0520 Uiso 1.000 H
H11 .11000 .02730 .55690 .0490 Uiso 1.000 H
H12 .20390 -.11140 .59500 .0510 Uiso 1.000 H
H14 .16790 .02830 .73170 .0640 Uiso 1.000 H
H15 .06410 .16380 .69390 .0570 Uiso 1.000 H
H18 .14160 -.25860 .74660 .0750 Uiso 1.000 H
H19 .17430 -.29260 .83250 .0870 Uiso 1.000 H
H20 .31600 -.20450 .87390 .0860 Uiso 1.000 H
H21 .42910 -.08650 .83090 .1000 Uiso 1.000 H
H22 .40070 -.05930 .74490 .0930 Uiso 1.000 H
H41A -.17920 -.03740 .53520 .0600 Uiso 1.000 H
H41B -.07830 -.01310 .56680 .0600 Uiso 1.000 H
H71 -.12690 .50780 .56320 .0600 Uiso 1.000 H
H72A -.15250 .56790 .64090 .0940 Uiso 1.000 H
H72B -.08990 .46570 .66260 .0940 Uiso 1.000 H
H73A .07310 .55210 .66910 .1110 Uiso 1.000 H
H73B -.00670 .65280 .67540 .1110 Uiso 1.000 H
H74A .13380 .65970 .60460 .1140 Uiso 1.000 H
H74B .01120 .69970 .59180 .1140 Uiso 1.000 H
H75A .10610 .49810 .56690 .0750 Uiso 1.000 H
H75B .03080 .57110 .53130 .0750 Uiso 1.000 H

loop_
_atom_type_symbol
_atom_type_description
_atom_type_scat_dispersion_real
_atom_type_scat_dispersion_imag
_atom_type_scat_source
O O .0106 .0060 'International Tables Vol C Tables 4.2.6.8 and 6.1.1.4'
N N .0061 .0033 'International Tables Vol C Tables 4.2.6.8 and 6.1.1.4'
H H .0000 .0000 'International Tables Vol C Tables 4.2.6.8 and 6.1.1.4'
C C .0033 .0016 'International Tables Vol C Tables 4.2.6.8 and 6.1.1.4'

loop_
_geom_angle_atom_site_label_1
_geom_angle_atom_site_label_2
_geom_angle_atom_site_label_3
_geom_angle
_geom_angle_publ_flag
C13 O16 C17 119.0(5) no
C2 N1 C8 111.7(4) no
C2 N3 C4 117.2(5) no
C6 N7 C8 108.0(5) no
C6 N7 C71 126.1(5) no
C8 N7 C71 125.8(5) no
H41A N41 H41B 120.11 no
C4 N41 H41A 119.94 no
C4 N41 H41B 119.96 no
N1 C2 N3 128.9(5) no
N41 C4 C9 123.2(5) no
N3 C4 N41 115.7(5) no
N3 C4 C9 121.1(6) no
C6 C5 C9 106.0(5) no
C6 C5 C10 125.5(5) no
C9 C5 C10 128.5(5) no
N7 C6 C5 110.5(5) no
N7 C8 C9 108.4(5) no
N1 C8 C9 126.2(5) no
N1 C8 N7 125.4(5) no
C5 C9 C8 107.1(5) no
C4 C9 C8 114.8(5) no
C4 C9 C5 137.7(6) no
C5 C10 C11 123.1(5) no
C5 C10 C15 119.4(5) no
C11 C10 C15 117.5(5) no
C10 C11 C12 120.8(5) no
C11 C12 C13 121.4(5) no
O16 C13 C14 125.1(6) no
O16 C13 C12 115.8(6) no
C12 C13 C14 119.0(6) no
C13 C14 C15 119.6(5) no
C10 C15 C14 121.6(5) no
C18 C17 C22 120.6(7) no
O16 C17 C18 119.0(6) no
O16 C17 C22 120.2(6) no
C17 C18 C19 119.3(7) no
C18 C19 C20 119.7(7) no
C19 C20 C21 120.9(7) no
C20 C21 C22 118.9(7) no
C17 C22 C21 120.6(7) no
C72 C71 C75 105.8(5) no
N7 C71 C72 113.0(4) no
N7 C71 C75 112.2(5) no
C71 C72 C73 106.1(5) no
C72 C73 C74 104.6(6) no
C73 C74 C75 104.1(6) no
C71 C75 C74 105.1(5) no
N1 C2 H2 115.57 no
N3 C2 H2 115.53 no
N7 C6 H6 124.84 no
C5 C6 H6 124.70 no
C10 C11 H11 119.58 no
C12 C11 H11 119.58 no
C11 C12 H12 119.25 no
C13 C12 H12 119.39 no
C13 C14 H14 120.22 no
C15 C14 H14 120.15 no
C10 C15 H15 119.21 no
C14 C15 H15 119.19 no
C17 C18 H18 120.40 no
C19 C18 H18 120.28 no
C18 C19 H19 120.16 no
C20 C19 H19 120.10 no
C19 C20 H20 119.63 no
C21 C20 H20 119.50 no
C20 C21 H21 120.55 no
C22 C21 H21 120.59 no
C17 C22 H22 119.72 no
C21 C22 H22 119.71 no
N7 C71 H71 108.55 no
C72 C71 H71 108.59 no
C75 C71 H71 108.52 no
C71 C72 H72A 110.56 no
C71 C72 H72B 110.47 no
C73 C72 H72A 110.53 no
C73 C72 H72B 110.45 no
H72A C72 H72B 108.70 no
C72 C73 H73A 110.83 no
C72 C73 H73B 110.77 no
C74 C73 H73A 110.73 no
C74 C73 H73B 110.85 no
H73A C73 H73B 109.04 no
C73 C74 H74A 111.02 no
C73 C74 H74B 111.04 no
C75 C74 H74A 110.98 no
C75 C74 H74B 110.87 no
H74A C74 H74B 108.84 no
C71 C75 H75A 110.74 no
C71 C75 H75B 110.77 no
C74 C75 H75A 110.67 no
C74 C75 H75B 110.71 no
H75A C75 H75B 108.84 no

loop_
_geom_bond_atom_site_label_1
_geom_bond_atom_site_label_2
_geom_bond_site_symmetry_1
_geom_bond_site_symmetry_2
_geom_bond_distance
_geom_bond_publ_flag
O16 C13 . . 1.376(8) no
O16 C17 . . 1.392(9) no
N1 C2 . . 1.326(7) no
N1 C8 . . 1.352(7) no
N3 C2 . . 1.334(8) no
N3 C4 . . 1.336(7) no
N7 C6 . . 1.369(7) no
N7 C8 . . 1.368(8) no
N7 C71 . . 1.473(7) no
N41 C4 . . 1.345(7) no
N41 H41A . . .8589 no
N41 H41B . . .8598 no
C4 C9 . . 1.398(8) no
C5 C9 . . 1.429(8) no
C5 C10 . . 1.480(8) no
C5 C6 . . 1.364(9) no
C8 C9 . . 1.392(9) no
C10 C15 . . 1.396(7) no
C10 C11 . . 1.385(8) no
C11 C12 . . 1.367(8) no
C12 C13 . . 1.385(9) no
C13 C14 . . 1.374(9) no
C14 C15 . . 1.387(8) no
C17 C18 . . 1.340(10) no
C17 C22 . . 1.363(11) no
C18 C19 . . 1.381(11) no
C19 C20 . . 1.358(11) no
C20 C21 . . 1.355(11) no
C21 C22 . . 1.364(11) no
C71 C75 . . 1.522(8) no
C71 C72 . . 1.530(8) no
C72 C73 . . 1.496(11) no
C73 C74 . . 1.498(11) no
C74 C75 . . 1.506(10) no
C2 H2 . . .9305 no
C6 H6 . . .9306 no
C11 H11 . . .9286 no
C12 H12 . . .9314 no
C14 H14 . . .9305 no
C15 H15 . . .9304 no
C18 H18 . . .9295 no
C19 H19 . . .9298 no
C20 H20 . . .9281 no
C21 H21 . . .9294 no
C22 H22 . . .9302 no
C71 H71 . . .9804 no
C72 H72A . . .9698 no
C72 H72B . . .9696 no
C73 H73A . . .9688 no
C73 H73B . . .9690 no
C74 H74A . . .9698 no
C74 H74B . . .9709 no
C75 H75A . . .9702 no
C75 H75B . . .9698 no

loop_
_geom_contact_atom_site_label_1
_geom_contact_atom_site_label_2
_geom_contact_distance
_geom_contact_site_symmetry_2
_geom_contact_publ_flag
O16 C6 3.380(7) 7_545 no
O16 H6 2.4732 7_545 no
N1 N41 2.960(6) 7_455 no
N41 C11 3.230(7) . no
N41 C10 3.364(7) . no
N41 N1 2.960(6) 7_445 no
N1 H75B 2.8764 5_566 no
N1 H20 2.9347 4_556 no
N1 H71 2.5985 . no
N1 H41A 2.1321 7_455 no
N3 H71 2.6548 7_445 no
N3 H12 2.8555 5_556 no
N41 H11 2.9243 . no
N41 H11 2.8071 5_556 no
N41 H71 2.8741 7_445 no
C6 O16 3.380(7) 7_555 no
C8 C20 3.543(10) 4_556 no
C10 N41 3.364(7) . no
C11 N41 3.230(7) . no
C14 C22 3.368(10) . no
C20 C8 3.543(10) 4_546 no
C22 C14 3.368(10) . no
C2 H41A 2.8867 7_455 no
C4 H71 3.0232 7_445 no
C5 H41B 2.9555 . no
C5 H19 2.8315 4_556 no
C5 H2 3.0119 3_556 no
C6 H75A 2.7599 . no
C6 H15 2.9140 . no
C6 H72B 2.8082 . no
C8 H20 2.9995 4_556 no
C8 H75B 2.9516 5_566 no
C9 H19 2.9325 4_556 no
C10 H41B 2.7647 . no
C11 H41B 2.4918 . no
C12 H75A 2.9621 7_545 no
C15 H6 3.0505 . no
C17 H14 2.5753 . no
C19 H72B 3.0799 4_546 no
C19 H72A 3.0187 6_546 no
C20 H72A 3.0644 6_546 no
C20 H73B 2.9878 6_546 no
C22 H14 2.8831 . no
C75 H75B 3.0461 5_566 no
H2 C5 3.0119 3_456 no
H6 C15 3.0505 . no
H6 H75A 2.5924 . no
H6 O16 2.4732 7_555 no
H11 N41 2.9243 . no
H11 H41B 2.3132 . no
H11 N41 2.8071 5_556 no
H11 H41A 2.5472 5_556 no
H12 N3 2.8555 5_556 no
H14 C17 2.5753 . no
H14 C22 2.8831 . no
H15 C6 2.9140 . no
H19 C5 2.8315 4_546 no
H19 C9 2.9325 4_546 no
H20 N1 2.9347 4_546 no
H20 C8 2.9995 4_546 no
H22 H73A 2.4350 7_545 no
H41A H11 2.5472 5_556 no
H41A N1 2.1321 7_445 no
H41A C2 2.8867 7_445 no
H41A H71 2.4872 7_445 no
H41B C5 2.9555 . no
H41B C10 2.7647 . no
H41B C11 2.4918 . no
H41B H11 2.3132 . no
H71 N1 2.5985 . no
H71 N3 2.6548 7_455 no
H71 N41 2.8741 7_455 no
H71 C4 3.0232 7_455 no
H71 H41A 2.4872 7_455 no
H72A C19 3.0187 6_466 no
H72A C20 3.0644 6_466 no
H72B C6 2.8082 . no
H72B C19 3.0799 4_556 no
H73A H22 2.4350 7_555 no
H73B C20 2.9878 6_466 no
H75A C6 2.7599 . no
H75A H6 2.5924 . no
H75A C12 2.9621 7_555 no
H75B N1 2.8764 5_566 no
H75B C8 2.9516 5_566 no
H75B C75 3.0461 5_566 no
H75B H75B 2.5147 5_566 no

loop_
_geom_hbond_atom_site_label_D
_geom_hbond_atom_site_label_H
_geom_hbond_atom_site_label_A
_geom_hbond_site_symmetry_A
_geom_hbond_distance_DH
_geom_hbond_distance_HA
_geom_hbond_distance_DA
_geom_hbond_angle_DHA
_geom_hbond_publ_flag
N41 H41A N1 7_445 .86 2.13 2.960(6) 162 yes
C6 H6 O16 7_555 .93 2.47 3.380(7) 165 yes
C71 H71 N1 . .98 2.60 3.014(7) 106 yes

loop_
_geom_torsion_atom_site_label_1
_geom_torsion_atom_site_label_2
_geom_torsion_atom_site_label_3
_geom_torsion_atom_site_label_4
_geom_torsion
_geom_torsion_publ_flag
N1 C8 C9 C5 -175.5(5) yes
N7 C8 C9 C4 176.0(5) yes
C6 C5 C10 C11 -130.1(6) yes
C6 C5 C10 C15 49.4(8) yes
C9 C5 C10 C11 49.3(9) yes
C9 C5 C10 C15 -131.2(6) yes
C12 C13 O16 C17 -175.2(5) yes
C14 C13 O16 C17 8.3(9) yes
C13 O16 C17 C18 98.4(7) yes
C13 O16 C17 C22 -87.4(8) yes
C6 N7 C71 C72 -57.3(7) yes
C6 N7 C71 C75 62.2(7) yes
C8 N7 C71 C72 118.3(6) yes
C8 N7 C71 C75 -122.1(6) yes
C2 N1 C8 C9 -.9(8) no
C8 N1 C2 N3 2.9(8) no
C2 N1 C8 N7 -177.8(5) no
C4 N3 C2 N1 -2.2(8) no
C2 N3 C4 C9 -.6(8) no
C2 N3 C4 N41 176.4(5) no
C8 N7 C6 C5 -1.1(6) no
C71 N7 C6 C5 175.2(5) no
C6 N7 C8 N1 176.8(5) no
C6 N7 C8 C9 -.5(6) no
C71 N7 C8 N1 .5(9) no
C71 N7 C8 C9 -176.8(5) no
N3 C4 C9 C8 2.1(8) no
N41 C4 C9 C5 -3.0(11) no
N41 C4 C9 C8 -174.7(5) no
N3 C4 C9 C5 173.8(6) no
C6 C5 C9 C4 -174.5(7) no
C10 C5 C6 N7 -178.4(5) no
C6 C5 C9 C8 -2.4(6) no
C10 C5 C9 C4 6.0(11) no
C9 C5 C6 N7 2.1(6) no
C10 C5 C9 C8 178.1(5) no
N1 C8 C9 C4 -1.3(8) no
N7 C8 C9 C5 1.8(6) no
C15 C10 C11 C12 2.4(8) no
C5 C10 C15 C14 180.0(9) no
C5 C10 C11 C12 -178.1(5) no
C11 C10 C15 C14 -.5(9) no
C10 C11 C12 C13 -1.4(8) no
C11 C12 C13 O16 -178.3(5) no
C11 C12 C13 C14 -1.5(9) no
C12 C13 C14 C15 3.4(9) no
O16 C13 C14 C15 179.9(7) no
C13 C14 C15 C10 -2.4(9) no
O16 C17 C22 C21 -175.7(7) no
C18 C17 C22 C21 -1.6(11) no
O16 C17 C18 C19 174.3(6) no
C22 C17 C18 C19 .1(12) no
C17 C18 C19 C20 1.1(11) no
C18 C19 C20 C21 -1.0(12) no
C19 C20 C21 C22 -.5(12) no
C20 C21 C22 C17 1.8(11) no
N7 C71 C75 C74 -140.1(5) no
C72 C71 C75 C74 -16.4(6) no
N7 C71 C72 C73 116.2(6) no
C75 C71 C72 C73 -7.0(6) no
C71 C72 C73 C74 27.9(7) no
C72 C73 C74 C75 -38.3(7) no
C73 C74 C75 C71 33.8(7) no

loop_
_cod_related_entry_id
_cod_related_entry_database
_cod_related_entry_code
1 ChemSpider 5036104
